data_7052819
loop_
_publ_author_name
'McConnell, Anna J.'
'Serpell, Christopher J.'
'Beer, Paul D.'

_publ_section_title
;
 Extending the family of heteroditopic calix[4]diquinone receptors for
 cooperative AND ion-pair recognition
;
_journal_issue 1
_journal_name_full 'New Journal of Chemistry'
_journal_page_first 102
_journal_paper_doi 10.1039/c1nj20708c
_journal_volume 36
_journal_year 2012
_chemical_compound_source 'synthesis as described'
_chemical_formula_moiety 'C52 H46 N2 O10'
_chemical_formula_sum 'C52 H46 N2 O10'
_chemical_formula_weight 858.94
_space_group_IT_number 14
_symmetry_cell_setting monoclinic
_symmetry_space_group_name_Hall '-P 2ybc'
_symmetry_space_group_name_H-M 'P 1 21/c 1'
_atom_sites_solution_hydrogens geom
_atom_sites_solution_primary direct
_cell_angle_alpha 90
_cell_angle_beta 99.8495(5)
_cell_angle_gamma 90
_cell_formula_units_Z 4
_cell_length_a 12.5858(2)
_cell_length_b 20.2654(2)
_cell_length_c 17.1345(2)
_cell_measurement_reflns_used 49220
_cell_measurement_temperature 150
_cell_measurement_theta_max 28
_cell_measurement_theta_min 5
_cell_volume 4305.85(10)
_computing_cell_refinement 'DENZO/SCALEPACK (Otwinowski & Minor, 1997)'
_computing_data_collection 'COLLECT (Nonius BV, 1997)'
_computing_data_reduction 'DENZO/SCALEPACK (Otwinowski & Minor, 1997)'
_computing_molecular_graphics 'CAMERON (Watkin et al., 1996)'
_computing_publication_material 'CRYSTALS (Betteridge et al., 2003)'
_computing_structure_refinement 'CRYSTALS (Betteridge et al., 2003)'
_computing_structure_solution 'SIR92 (Altomare et al., 1994)'
_diffrn_ambient_temperature 150
_diffrn_measured_fraction_theta_full 0.998
_diffrn_measured_fraction_theta_max 0.998
_diffrn_measurement_device_type 'Nonius Kappa CCD'
_diffrn_measurement_method \w
_diffrn_radiation_monochromator graphite
_diffrn_radiation_type 'Mo K\a'
_diffrn_radiation_wavelength 0.71073
_diffrn_reflns_av_R_equivalents 0.045
_diffrn_reflns_limit_h_max 16
_diffrn_reflns_limit_h_min -16
_diffrn_reflns_limit_k_max 25
_diffrn_reflns_limit_k_min -26
_diffrn_reflns_limit_l_max 22
_diffrn_reflns_limit_l_min -22
_diffrn_reflns_number 49220
_diffrn_reflns_theta_full 27.465
_diffrn_reflns_theta_max 27.465
_diffrn_reflns_theta_min 5.108
_diffrn_standards_number 0
_exptl_absorpt_coefficient_mu 0.092
_exptl_absorpt_correction_T_max 0.97
_exptl_absorpt_correction_T_min 0.96
_exptl_absorpt_correction_type multi-scan
_exptl_absorpt_process_details 'DENZO/SCALEPACK (Otwinowski & Minor, 1997)'
_exptl_crystal_colour colourless
_exptl_crystal_density_diffrn 1.325
_exptl_crystal_description block
_exptl_crystal_F_000 1808
_exptl_crystal_size_max 0.42
_exptl_crystal_size_mid 0.34
_exptl_crystal_size_min 0.28
_exptl_crystal_thermal_history
;
The material was crystallised at ambient temperature. A suitable crystal
was cooled rapidly to 150K for single-crystal X-ray diffraction analysis.
;
_refine_diff_density_max 0.20
_refine_diff_density_min -0.17
_refine_ls_extinction_method None
_refine_ls_goodness_of_fit_ref 1.1083
_refine_ls_hydrogen_treatment mixed
_refine_ls_matrix_type full
_refine_ls_number_parameters 585
_refine_ls_number_reflns 5775
_refine_ls_number_restraints 0
_refine_ls_R_factor_all 0.0757
_refine_ls_R_factor_gt 0.0350
_refine_ls_shift/su_max 0.000527
_refine_ls_structure_factor_coef F
_refine_ls_weighting_details
;
Method, part 1, Chebychev polynomial, (Watkin, 1994, Prince, 1982)
[weight] = 1.0/[A~0~*T~0~(x)+A~1~*T~1~(x) ... +A~n-1~]*T~n-1~(x)]
where A~i~ are the Chebychev coefficients listed below and x= Fcalc/Fmax
Method = Robust Weighting (Prince, 1982)
W = [weight] * [1-(deltaF/6*sigmaF)^2^]^2^
A~i~ are:
0.515 0.205 0.263
;
_refine_ls_weighting_scheme calc
_refine_ls_wR_factor_all 0.0718
_refine_ls_wR_factor_gt 0.0393
_refine_ls_wR_factor_ref 0.0393
_reflns_limit_h_max 16
_reflns_limit_h_min -16
_reflns_limit_k_max 26
_reflns_limit_k_min 0
_reflns_limit_l_max 22
_reflns_limit_l_min 0
_reflns_number_gt 5775
_reflns_number_total 9778
_reflns_threshold_expression I>3.00u(I)
_cod_data_source_file c1nj20708c.txt
_cod_data_source_block 12
_cod_depositor_comments
;
The following automatic conversions were performed:

'_symmetry_cell_setting' value 'Monoclinic' changed to 'monoclinic'
according to /home/saulius/struct/CIF-dictionaries/cif_core.dic
dictionary named 'cif_core.dic' version 2.4.1 from 2010-06-29.

Automatic conversion script
Id: cif_fix_values 1715 2011-07-08 13:25:40Z adriana 
;
_cod_original_sg_symbol_H-M 'P 1 21/c 1 '
_cod_database_code 7052819

loop_
_symmetry_equiv_pos_as_xyz
x,y,z
-x,-y,-z
-x,y+1/2,-z+1/2
x,-y+1/2,z+1/2

loop_
_atom_site_label
_atom_site_type_symbol
_atom_site_fract_x
_atom_site_fract_y
_atom_site_fract_z
_atom_site_U_iso_or_equiv
_atom_site_occupancy
_atom_site_adp_type
C1 C 0.37107(13) 0.33858(7) 0.33565(9) 0.0238 1.0000 Uani
C2 C 0.46942(12) 0.37209(8) 0.35008(9) 0.0249 1.0000 Uani
C3 C 0.48739(14) 0.41447(9) 0.41488(10) 0.0323 1.0000 Uani
C4 C 0.40995(15) 0.42439(9) 0.46223(11) 0.0362 1.0000 Uani
C5 C 0.31095(14) 0.39326(9) 0.44374(10) 0.0325 1.0000 Uani
C6 C 0.28951(13) 0.34960(8) 0.38044(9) 0.0253 1.0000 Uani
C7 C 0.17899(13) 0.31812(8) 0.35874(10) 0.0287 1.0000 Uani
C8 C 0.09671(12) 0.38395(8) 0.23708(9) 0.0241 1.0000 Uani
C9 C 0.09813(12) 0.36734(8) 0.31671(10) 0.0249 1.0000 Uani
C10 C 0.02633(13) 0.39913(8) 0.35754(10) 0.0281 1.0000 Uani
C11 C -0.04423(13) 0.44666(8) 0.32119(10) 0.0283 1.0000 Uani
C12 C -0.04262(12) 0.46358(8) 0.24303(10) 0.0276 1.0000 Uani
C13 C 0.02740(12) 0.43273(8) 0.19992(9) 0.0245 1.0000 Uani
C14 C 0.03074(12) 0.45195(8) 0.11480(10) 0.0267 1.0000 Uani
C15 C 0.11817(12) 0.50263(8) 0.10964(9) 0.0239 1.0000 Uani
C16 C 0.10853(13) 0.56667(8) 0.13720(10) 0.0288 1.0000 Uani
C17 C 0.19115(15) 0.61214(8) 0.13851(11) 0.0329 1.0000 Uani
C18 C 0.28580(14) 0.59394(8) 0.11341(10) 0.0301 1.0000 Uani
C19 C 0.29876(13) 0.53043(8) 0.08529(9) 0.0246 1.0000 Uani
C20 C 0.21313(12) 0.48634(7) 0.08244(9) 0.0221 1.0000 Uani
C21 C 0.40536(13) 0.50961(8) 0.06244(10) 0.0261 1.0000 Uani
C22 C 0.48537(12) 0.43908(7) 0.18077(9) 0.0227 1.0000 Uani
C23 C 0.49094(12) 0.49518(8) 0.13397(9) 0.0245 1.0000 Uani
C24 C 0.57757(13) 0.53798(8) 0.15534(10) 0.0282 1.0000 Uani
C25 C 0.65605(13) 0.52642(9) 0.22087(11) 0.0322 1.0000 Uani
C26 C 0.64712(13) 0.47132(8) 0.26743(10) 0.0291 1.0000 Uani
C27 C 0.56299(12) 0.42686(8) 0.24820(9) 0.0244 1.0000 Uani
C28 C 0.55363(12) 0.36535(8) 0.29683(10) 0.0266 1.0000 Uani
O1 O 0.34948(9) 0.29472(5) 0.27244(6) 0.0249 1.0000 Uani
C29 C 0.39505(13) 0.22975(8) 0.28943(10) 0.0262 1.0000 Uani
C30 C 0.36596(13) 0.18953(8) 0.21606(10) 0.0291 1.0000 Uani
O2 O 0.25413(9) 0.17402(6) 0.20660(7) 0.0301 1.0000 Uani
C31 C 0.21735(15) 0.14471(9) 0.13204(11) 0.0356 1.0000 Uani
C32 C 0.10122(16) 0.12502(9) 0.12878(12) 0.0414 1.0000 Uani
N1 N 0.03165(12) 0.18127(7) 0.13498(9) 0.0329 1.0000 Uani
C33 C -0.00518(14) 0.22358(9) 0.07226(10) 0.0319 1.0000 Uani
C34 C -0.07943(13) 0.27054(9) 0.10225(11) 0.0322 1.0000 Uani
C35 C -0.14063(15) 0.32086(10) 0.06354(13) 0.0443 1.0000 Uani
C36 C -0.20684(16) 0.35510(11) 0.10614(18) 0.0565 1.0000 Uani
C37 C -0.21142(18) 0.33925(12) 0.18403(19) 0.0628 1.0000 Uani
C38 C -0.14886(17) 0.28877(11) 0.22293(14) 0.0519 1.0000 Uani
C39 C -0.08248(14) 0.25471(9) 0.18038(11) 0.0365 1.0000 Uani
C40 C -0.00952(16) 0.19806(10) 0.20304(11) 0.0387 1.0000 Uani
O3 O 0.02026(11) 0.21979(7) 0.00751(8) 0.0452 1.0000 Uani
O4 O 0.01234(14) 0.16948(8) 0.26596(9) 0.0562 1.0000 Uani
O5 O 0.16033(10) 0.35279(6) 0.19160(7) 0.0304 1.0000 Uani
O6 O 0.22807(8) 0.42169(5) 0.05851(6) 0.0235 1.0000 Uani
C41 C 0.20100(13) 0.40764(8) -0.02453(10) 0.0277 1.0000 Uani
C42 C 0.24632(13) 0.34032(8) -0.03578(10) 0.0303 1.0000 Uani
O7 O 0.36133(9) 0.34495(5) -0.01876(7) 0.0288 1.0000 Uani
C43 C 0.41415(13) 0.28545(8) 0.00818(9) 0.0269 1.0000 Uani
C44 C 0.53223(14) 0.30145(8) 0.03267(12) 0.0346 1.0000 Uani
N2 N 0.59907(11) 0.24231(7) 0.04377(9) 0.0310 1.0000 Uani
C45 C 0.61787(13) 0.20513(9) 0.11299(11) 0.0325 1.0000 Uani
C46 C 0.69226(13) 0.15114(8) 0.09831(11) 0.0306 1.0000 Uani
C47 C 0.73419(16) 0.09927(10) 0.14626(12) 0.0422 1.0000 Uani
C48 C 0.80416(17) 0.05650(10) 0.11667(14) 0.0493 1.0000 Uani
C49 C 0.83071(16) 0.06619(10) 0.04241(14) 0.0468 1.0000 Uani
C50 C 0.78896(14) 0.11872(9) -0.00574(12) 0.0382 1.0000 Uani
C51 C 0.71841(13) 0.16060(8) 0.02397(10) 0.0290 1.0000 Uani
C52 C 0.65948(13) 0.21967(8) -0.01219(10) 0.0291 1.0000 Uani
O8 O 0.58043(11) 0.21685(7) 0.17188(8) 0.0449 1.0000 Uani
O9 O 0.66100(11) 0.24517(6) -0.07586(8) 0.0381 1.0000 Uani
O10 O 0.40703(9) 0.39249(5) 0.16414(7) 0.0270 1.0000 Uani
H1 H 0.212(2) 0.3304(12) 0.2203(15) 0.060(7) 1.0000 Uiso
H2 H 0.356(2) 0.4027(12) 0.1210(15) 0.061(7) 1.0000 Uiso
H31 H 0.5578 0.4383 0.4276 0.0380 1.0000 Uiso
H41 H 0.4255 0.4539 0.5096 0.0430 1.0000 Uiso
H51 H 0.2540 0.4023 0.4765 0.0396 1.0000 Uiso
H71 H 0.1544 0.3026 0.4081 0.0350 1.0000 Uiso
H72 H 0.1838 0.2796 0.3230 0.0350 1.0000 Uiso
H101 H 0.0257 0.3874 0.4142 0.0342 1.0000 Uiso
H111 H -0.0960 0.4686 0.3511 0.0346 1.0000 Uiso
H121 H -0.0926 0.4986 0.2172 0.0331 1.0000 Uiso
H141 H -0.0407 0.4710 0.0908 0.0318 1.0000 Uiso
H142 H 0.0452 0.4116 0.0847 0.0318 1.0000 Uiso
H161 H 0.0410 0.5801 0.1563 0.0351 1.0000 Uiso
H171 H 0.1823 0.6581 0.1576 0.0404 1.0000 Uiso
H181 H 0.3456 0.6267 0.1155 0.0367 1.0000 Uiso
H211 H 0.4316 0.5460 0.0312 0.0320 1.0000 Uiso
H212 H 0.3932 0.4689 0.0291 0.0320 1.0000 Uiso
H241 H 0.5832 0.5782 0.1224 0.0348 1.0000 Uiso
H251 H 0.7184 0.5573 0.2345 0.0389 1.0000 Uiso
H261 H 0.7025 0.4635 0.3158 0.0347 1.0000 Uiso
H281 H 0.6252 0.3564 0.3306 0.0318 1.0000 Uiso
H282 H 0.5334 0.3274 0.2600 0.0318 1.0000 Uiso
H291 H 0.4753 0.2329 0.3044 0.0316 1.0000 Uiso
H292 H 0.3645 0.2092 0.3338 0.0316 1.0000 Uiso
H301 H 0.3807 0.2153 0.1693 0.0356 1.0000 Uiso
H302 H 0.4094 0.1479 0.2209 0.0356 1.0000 Uiso
H311 H 0.2231 0.1770 0.0889 0.0416 1.0000 Uiso
H312 H 0.2617 0.1048 0.1254 0.0416 1.0000 Uiso
H321 H 0.0966 0.0941 0.1736 0.0481 1.0000 Uiso
H322 H 0.0755 0.1021 0.0773 0.0481 1.0000 Uiso
H351 H -0.1374 0.3321 0.0072 0.0515 1.0000 Uiso
H361 H -0.2523 0.3920 0.0801 0.0667 1.0000 Uiso
H371 H -0.2607 0.3646 0.2129 0.0775 1.0000 Uiso
H381 H -0.1517 0.2775 0.2794 0.0650 1.0000 Uiso
H411 H 0.2340 0.4412 -0.0558 0.0328 1.0000 Uiso
H412 H 0.1209 0.4076 -0.0416 0.0328 1.0000 Uiso
H421 H 0.2227 0.3254 -0.0917 0.0361 1.0000 Uiso
H422 H 0.2206 0.3081 0.0011 0.0361 1.0000 Uiso
H431 H 0.4043 0.2520 -0.0353 0.0319 1.0000 Uiso
H432 H 0.3842 0.2678 0.0544 0.0319 1.0000 Uiso
H441 H 0.5559 0.3293 -0.0094 0.0417 1.0000 Uiso
H442 H 0.5421 0.3266 0.0836 0.0417 1.0000 Uiso
H471 H 0.7150 0.0927 0.2000 0.0492 1.0000 Uiso
H481 H 0.8357 0.0182 0.1495 0.0566 1.0000 Uiso
H491 H 0.8812 0.0346 0.0228 0.0547 1.0000 Uiso
H501 H 0.8089 0.1259 -0.0591 0.0454 1.0000 Uiso

loop_
_atom_site_aniso_label
_atom_site_aniso_U_11
_atom_site_aniso_U_22
_atom_site_aniso_U_33
_atom_site_aniso_U_23
_atom_site_aniso_U_13
_atom_site_aniso_U_12
C1 0.0280(8) 0.0202(7) 0.0226(8) 0.0031(6) 0.0024(6) 0.0035(6)
C2 0.0240(8) 0.0228(8) 0.0266(8) 0.0031(6) 0.0006(6) 0.0036(6)
C3 0.0296(9) 0.0307(9) 0.0347(10) -0.0032(7) 0.0001(7) 0.0008(7)
C4 0.0405(10) 0.0363(10) 0.0306(9) -0.0084(8) 0.0031(8) 0.0042(8)
C5 0.0354(9) 0.0348(9) 0.0288(9) 0.0026(7) 0.0095(7) 0.0074(7)
C6 0.0270(8) 0.0251(8) 0.0240(8) 0.0081(6) 0.0048(6) 0.0041(6)
C7 0.0291(8) 0.0273(8) 0.0312(9) 0.0085(7) 0.0093(7) 0.0013(7)
C8 0.0183(7) 0.0244(8) 0.0304(9) 0.0002(6) 0.0065(6) -0.0028(6)
C9 0.0207(7) 0.0237(8) 0.0310(9) 0.0043(6) 0.0065(6) -0.0032(6)
C10 0.0263(8) 0.0289(8) 0.0303(9) 0.0019(7) 0.0081(6) -0.0056(7)
C11 0.0226(8) 0.0290(8) 0.0348(9) -0.0015(7) 0.0092(7) -0.0007(7)
C12 0.0201(7) 0.0280(8) 0.0348(9) 0.0013(7) 0.0048(6) 0.0003(7)
C13 0.0194(7) 0.0258(8) 0.0282(9) 0.0012(6) 0.0037(6) -0.0027(6)
C14 0.0209(7) 0.0335(9) 0.0251(8) 0.0033(7) 0.0021(6) 0.0013(7)
C15 0.0242(8) 0.0264(8) 0.0209(8) 0.0025(6) 0.0035(6) 0.0030(6)
C16 0.0297(8) 0.0305(9) 0.0274(9) 0.0028(7) 0.0082(7) 0.0065(7)
C17 0.0437(10) 0.0225(8) 0.0347(9) -0.0008(7) 0.0128(8) 0.0050(7)
C18 0.0350(9) 0.0235(8) 0.0332(9) 0.0027(7) 0.0102(7) -0.0023(7)
C19 0.0277(8) 0.0252(8) 0.0217(8) 0.0043(6) 0.0067(6) 0.0019(6)
C20 0.0263(8) 0.0207(7) 0.0185(7) 0.0020(6) 0.0019(6) 0.0027(6)
C21 0.0261(8) 0.0270(8) 0.0268(8) 0.0033(6) 0.0093(6) -0.0008(6)
C22 0.0200(7) 0.0216(7) 0.0276(8) -0.0038(6) 0.0076(6) -0.0008(6)
C23 0.0240(8) 0.0238(8) 0.0275(8) -0.0013(6) 0.0094(6) -0.0004(6)
C24 0.0289(8) 0.0224(8) 0.0355(9) -0.0007(7) 0.0116(7) -0.0029(7)
C25 0.0240(8) 0.0293(9) 0.0439(10) -0.0062(8) 0.0079(7) -0.0064(7)
C26 0.0216(8) 0.0299(8) 0.0351(9) -0.0046(7) 0.0027(7) -0.0006(7)
C27 0.0208(7) 0.0239(8) 0.0293(8) -0.0019(6) 0.0063(6) 0.0013(6)
C28 0.0220(8) 0.0254(8) 0.0320(9) 0.0010(7) 0.0035(6) 0.0028(6)
O1 0.0274(6) 0.0197(5) 0.0266(6) 0.0015(4) 0.0022(4) 0.0028(4)
C29 0.0284(8) 0.0195(7) 0.0311(9) 0.0034(6) 0.0061(7) 0.0027(6)
C30 0.0295(8) 0.0263(8) 0.0332(9) 0.0005(7) 0.0104(7) 0.0014(7)
O2 0.0308(6) 0.0304(6) 0.0295(6) -0.0051(5) 0.0065(5) -0.0011(5)
C31 0.0426(10) 0.0307(9) 0.0307(9) -0.0066(7) -0.0012(8) 0.0044(8)
C32 0.0463(11) 0.0284(9) 0.0455(11) -0.0059(8) -0.0032(9) -0.0024(8)
N1 0.0349(8) 0.0303(8) 0.0331(8) -0.0024(6) 0.0049(6) -0.0037(6)
C33 0.0316(9) 0.0335(9) 0.0300(9) -0.0036(7) 0.0039(7) -0.0044(7)
C34 0.0249(8) 0.0327(9) 0.0383(10) -0.0074(7) 0.0038(7) -0.0085(7)
C35 0.0304(10) 0.0386(11) 0.0598(13) -0.0051(9) -0.0034(9) -0.0042(8)
C36 0.0271(10) 0.0417(12) 0.098(2) -0.0175(12) 0.0031(11) -0.0036(9)
C37 0.0342(11) 0.0518(14) 0.108(2) -0.0384(14) 0.0275(13) -0.0143(10)
C38 0.0453(12) 0.0553(13) 0.0618(14) -0.0262(11) 0.0284(10) -0.0265(11)
C39 0.0332(9) 0.0365(10) 0.0425(11) -0.0110(8) 0.0141(8) -0.0156(8)
C40 0.0443(11) 0.0387(10) 0.0346(10) -0.0030(8) 0.0107(8) -0.0198(8)
O3 0.0502(8) 0.0557(9) 0.0307(7) -0.0027(6) 0.0096(6) 0.0047(7)
O4 0.0744(11) 0.0557(9) 0.0395(8) 0.0113(7) 0.0129(7) -0.0220(8)
O5 0.0269(6) 0.0368(7) 0.0288(6) 0.0048(5) 0.0082(5) 0.0103(5)
O6 0.0266(5) 0.0223(5) 0.0216(5) -0.0019(4) 0.0039(4) 0.0029(4)
C41 0.0280(8) 0.0318(9) 0.0223(8) -0.0013(7) 0.0017(6) 0.0021(7)
C42 0.0290(8) 0.0301(9) 0.0311(9) -0.0066(7) 0.0033(7) -0.0012(7)
O7 0.0269(6) 0.0223(5) 0.0381(7) 0.0017(5) 0.0085(5) 0.0026(4)
C43 0.0324(8) 0.0217(8) 0.0257(8) 0.0015(6) 0.0025(7) -0.0004(6)
C44 0.0307(9) 0.0223(8) 0.0512(11) -0.0049(8) 0.0077(8) 0.0027(7)
N2 0.0294(7) 0.0252(7) 0.0384(8) -0.0029(6) 0.0055(6) 0.0013(6)
C45 0.0270(8) 0.0328(9) 0.0382(10) -0.0046(7) 0.0067(7) -0.0044(7)
C46 0.0255(8) 0.0271(8) 0.0378(10) -0.0024(7) 0.0014(7) -0.0039(7)
C47 0.0378(10) 0.0397(11) 0.0454(11) 0.0044(9) -0.0034(8) -0.0031(8)
C48 0.0391(11) 0.0360(10) 0.0665(15) 0.0026(10) -0.0086(10) 0.0061(9)
C49 0.0301(9) 0.0364(10) 0.0701(15) -0.0135(10) -0.0020(9) 0.0075(8)
C50 0.0290(9) 0.0361(10) 0.0483(11) -0.0144(8) 0.0032(8) -0.0004(8)
C51 0.0222(8) 0.0266(8) 0.0362(9) -0.0065(7) -0.0007(7) -0.0025(6)
C52 0.0256(8) 0.0254(8) 0.0354(10) -0.0073(7) 0.0026(7) -0.0035(7)
O8 0.0418(8) 0.0519(8) 0.0451(8) -0.0053(7) 0.0186(6) -0.0028(6)
O9 0.0436(7) 0.0339(7) 0.0363(7) -0.0008(6) 0.0053(6) -0.0040(6)
O10 0.0247(6) 0.0233(6) 0.0310(6) 0.0043(5) -0.0008(5) -0.0064(5)

loop_
_atom_type_symbol
_atom_type_scat_dispersion_real
_atom_type_scat_dispersion_imag
_atom_type_scat_Cromer_Mann_a1
_atom_type_scat_Cromer_Mann_b1
_atom_type_scat_Cromer_Mann_a2
_atom_type_scat_Cromer_Mann_b2
_atom_type_scat_Cromer_Mann_a3
_atom_type_scat_Cromer_Mann_b3
_atom_type_scat_Cromer_Mann_a4
_atom_type_scat_Cromer_Mann_b4
_atom_type_scat_Cromer_Mann_c
_atom_type_scat_source
C 0.0033 0.0016 2.3100 20.8439 1.0200 10.2075 1.5886 0.5687 0.8650 51.6512 0.2156 'International Tables Vol C 4.2.6.8 and 6.1.1.4'
H 0.0000 0.0000 0.4930 10.5109 0.3229 26.1257 0.1402 3.1424 0.0408 57.7998 0.0030 'International Tables Vol C 4.2.6.8 and 6.1.1.4'
N 0.0061 0.0033 12.2126 0.0057 3.1322 9.8933 2.0125 28.9975 1.1663 0.5826 -11.5290 'International Tables Vol C 4.2.6.8 and 6.1.1.4'
O 0.0106 0.0060 3.0485 13.2771 2.2868 5.7011 1.5463 0.3239 0.8670 32.9089 0.2508 'International Tables Vol C 4.2.6.8 and 6.1.1.4'

loop_
_geom_angle_atom_site_label_1
_geom_angle_atom_site_label_2
_geom_angle_atom_site_label_3
_geom_angle
_geom_angle_publ_flag
C2 C1 C6 122.42(15) yes
C2 C1 O1 119.84(14) yes
C6 C1 O1 117.67(14) yes
C1 C2 C3 117.36(15) yes
C1 C2 C28 122.59(14) yes
C3 C2 C28 120.02(14) yes
C2 C3 C4 121.49(16) yes
C2 C3 H31 119.254 no
C4 C3 H31 119.254 no
C3 C4 C5 119.72(16) yes
C3 C4 H41 120.139 no
C5 C4 H41 120.139 no
C4 C5 C6 121.05(16) yes
C4 C5 H51 119.476 no
C6 C5 H51 119.476 no
C1 C6 C5 117.80(15) yes
C1 C6 C7 121.71(14) yes
C5 C6 C7 120.41(14) yes
C6 C7 C9 110.64(13) yes
C6 C7 H71 109.181 no
C9 C7 H71 109.181 no
C6 C7 H72 109.181 no
C9 C7 H72 109.181 no
H71 C7 H72 109.467 no
C9 C8 C13 121.07(14) yes
C9 C8 O5 122.25(14) yes
C13 C8 O5 116.67(14) yes
C7 C9 C8 121.05(14) yes
C7 C9 C10 120.44(14) yes
C8 C9 C10 118.46(15) yes
C9 C10 C11 121.18(15) yes
C9 C10 H101 119.410 no
C11 C10 H101 119.410 no
C10 C11 C12 119.52(15) yes
C10 C11 H111 120.240 no
C12 C11 H111 120.240 no
C11 C12 C13 121.15(15) yes
C11 C12 H121 119.427 no
C13 C12 H121 119.427 no
C8 C13 C12 118.59(15) yes
C8 C13 C14 120.12(14) yes
C12 C13 C14 121.28(14) yes
C13 C14 C15 111.66(13) yes
C13 C14 H141 108.923 no
C15 C14 H141 108.923 no
C13 C14 H142 108.923 no
C15 C14 H142 108.923 no
H141 C14 H142 109.467 no
C14 C15 C16 120.27(14) yes
C14 C15 C20 122.02(14) yes
C16 C15 C20 117.58(15) yes
C15 C16 C17 121.05(15) yes
C15 C16 H161 119.474 no
C17 C16 H161 119.475 no
C16 C17 C18 120.06(15) yes
C16 C17 H171 119.969 no
C18 C17 H171 119.969 no
C17 C18 C19 120.75(15) yes
C17 C18 H181 119.623 no
C19 C18 H181 119.623 no
C18 C19 C20 117.93(14) yes
C18 C19 C21 120.39(14) yes
C20 C19 C21 121.61(14) yes
C15 C20 C19 122.55(14) yes
C15 C20 O6 119.13(14) yes
C19 C20 O6 118.02(13) yes
C19 C21 C23 112.44(13) yes
C19 C21 H211 108.724 no
C23 C21 H211 108.724 no
C19 C21 H212 108.724 no
C23 C21 H212 108.724 no
H211 C21 H212 109.467 no
C23 C22 C27 121.30(14) yes
C23 C22 O10 123.34(14) yes
C27 C22 O10 115.36(14) yes
C21 C23 C22 121.45(14) yes
C21 C23 C24 120.58(14) yes
C22 C23 C24 117.97(15) yes
C23 C24 C25 121.77(15) yes
C23 C24 H241 119.115 no
C25 C24 H241 119.115 no
C24 C25 C26 119.09(15) yes
C24 C25 H251 120.457 no
C26 C25 H251 120.457 no
C25 C26 C27 121.33(15) yes
C25 C26 H261 119.336 no
C27 C26 H261 119.336 no
C22 C27 C26 118.52(15) yes
C22 C27 C28 119.33(14) yes
C26 C27 C28 122.14(14) yes
C2 C28 C27 112.61(13) yes
C2 C28 H281 108.683 no
C27 C28 H281 108.683 no
C2 C28 H282 108.683 no
C27 C28 H282 108.683 no
H281 C28 H282 109.467 no
C1 O1 C29 114.02(11) yes
O1 C29 C30 107.24(13) yes
O1 C29 H291 110.027 no
C30 C29 H291 110.026 no
O1 C29 H292 110.027 no
C30 C29 H292 110.027 no
H291 C29 H292 109.467 no
C29 C30 O2 108.19(13) yes
C29 C30 H301 109.791 no
O2 C30 H301 109.791 no
C29 C30 H302 109.791 no
O2 C30 H302 109.791 no
H301 C30 H302 109.467 no
C30 O2 C31 111.12(13) yes
O2 C31 C32 108.08(15) yes
O2 C31 H311 109.818 no
C32 C31 H311 109.818 no
O2 C31 H312 109.818 no
C32 C31 H312 109.818 no
H311 C31 H312 109.467 no
C31 C32 N1 112.49(15) yes
C31 C32 H321 108.711 no
N1 C32 H321 108.711 no
C31 C32 H322 108.711 no
N1 C32 H322 108.711 no
H321 C32 H322 109.467 no
C32 N1 C33 123.56(15) yes
C32 N1 C40 124.51(16) yes
C33 N1 C40 111.88(15) yes
N1 C33 C34 105.90(15) yes
N1 C33 O3 124.36(17) yes
C34 C33 O3 129.74(17) yes
C33 C34 C35 129.83(17) yes
C33 C34 C39 108.01(16) yes
C35 C34 C39 122.12(18) yes
C34 C35 C36 117.0(2) yes
C34 C35 H351 121.487 no
C36 C35 H351 121.487 no
C35 C36 C37 121.4(2) yes
C35 C36 H361 119.320 no
C37 C36 H361 119.320 no
C36 C37 C38 121.3(2) yes
C36 C37 H371 119.335 no
C38 C37 H371 119.335 no
C37 C38 C39 117.3(2) yes
C37 C38 H381 121.366 no
C39 C38 H381 121.366 no
C38 C39 C34 120.9(2) yes
C38 C39 C40 130.71(19) yes
C34 C39 C40 108.37(16) yes
C39 C40 N1 105.78(15) yes
C39 C40 O4 129.78(19) yes
N1 C40 O4 124.4(2) yes
C8 O5 H1 111.8(16) no
C20 O6 C41 117.20(11) yes
O6 C41 C42 106.05(13) yes
O6 C41 H411 110.321 no
C42 C41 H411 110.321 no
O6 C41 H412 110.321 no
C42 C41 H412 110.321 no
H411 C41 H412 109.467 no
C41 C42 O7 107.89(13) yes
C41 C42 H421 109.865 no
O7 C42 H421 109.865 no
C41 C42 H422 109.865 no
O7 C42 H422 109.865 no
H421 C42 H422 109.467 no
C42 O7 C43 114.40(12) yes
O7 C43 C44 107.03(13) yes
O7 C43 H431 110.078 no
C44 C43 H431 110.079 no
O7 C43 H432 110.078 no
C44 C43 H432 110.079 no
H431 C43 H432 109.467 no
C43 C44 N2 112.24(13) yes
C43 C44 H441 108.776 no
N2 C44 H441 108.775 no
C43 C44 H442 108.775 no
N2 C44 H442 108.775 no
H441 C44 H442 109.467 no
C44 N2 C45 124.53(15) yes
C44 N2 C52 123.32(15) yes
C45 N2 C52 111.93(14) yes
N2 C45 C46 105.91(14) yes
N2 C45 O8 124.89(17) yes
C46 C45 O8 129.19(17) yes
C45 C46 C47 130.20(17) yes
C45 C46 C51 108.03(15) yes
C47 C46 C51 121.76(17) yes
C46 C47 C48 117.27(19) yes
C46 C47 H471 121.365 no
C48 C47 H471 121.365 no
C47 C48 C49 120.93(19) yes
C47 C48 H481 119.534 no
C49 C48 H481 119.534 no
C48 C49 C50 121.80(18) yes
C48 C49 H491 119.101 no
C50 C49 H491 119.101 no
C49 C50 C51 116.78(18) yes
C49 C50 H501 121.611 no
C51 C50 H501 121.611 no
C50 C51 C46 121.46(17) yes
C50 C51 C52 130.16(17) yes
C46 C51 C52 108.38(15) yes
C51 C52 N2 105.62(15) yes
C51 C52 O9 129.50(16) yes
N2 C52 O9 124.88(16) yes
C22 O10 H2 113.4(15) no

loop_
_geom_bond_atom_site_label_1
_geom_bond_atom_site_label_2
_geom_bond_distance
_geom_bond_publ_flag
C1 C2 1.396(2) yes
C1 C6 1.401(2) yes
C1 O1 1.3917(19) yes
C2 C3 1.391(2) yes
C2 C28 1.518(2) yes
C3 C4 1.385(3) yes
C3 H31 1.000 no
C4 C5 1.384(3) yes
C4 H41 1.000 no
C5 C6 1.390(2) yes
C5 H51 1.000 no
C6 C7 1.518(2) yes
C7 C9 1.516(2) yes
C7 H71 1.000 no
C7 H72 1.000 no
C8 C9 1.403(2) yes
C8 C13 1.398(2) yes
C8 O5 1.3641(19) yes
C9 C10 1.392(2) yes
C10 C11 1.384(2) yes
C10 H101 1.000 no
C11 C12 1.386(2) yes
C11 H111 1.000 no
C12 C13 1.391(2) yes
C12 H121 1.000 no
C13 C14 1.517(2) yes
C14 C15 1.519(2) yes
C14 H141 1.000 no
C14 H142 1.000 no
C15 C16 1.394(2) yes
C15 C20 1.395(2) yes
C16 C17 1.387(2) yes
C16 H161 1.000 no
C17 C18 1.384(2) yes
C17 H171 1.000 no
C18 C19 1.394(2) yes
C18 H181 1.000 no
C19 C20 1.394(2) yes
C19 C21 1.520(2) yes
C20 O6 1.3951(18) yes
C21 C23 1.515(2) yes
C21 H211 1.000 no
C21 H212 1.000 no
C22 C23 1.400(2) yes
C22 C27 1.402(2) yes
C22 O10 1.3596(18) yes
C23 C24 1.392(2) yes
C24 C25 1.383(2) yes
C24 H241 1.000 no
C25 C26 1.388(2) yes
C25 H251 1.000 no
C26 C27 1.386(2) yes
C26 H261 1.000 no
C27 C28 1.515(2) yes
C28 H281 1.000 no
C28 H282 1.000 no
O1 C29 1.4458(18) yes
C29 C30 1.490(2) yes
C29 H291 1.000 no
C29 H292 1.000 no
C30 O2 1.424(2) yes
C30 H301 1.000 no
C30 H302 1.000 no
O2 C31 1.413(2) yes
C31 C32 1.507(3) yes
C31 H311 1.000 no
C31 H312 1.000 no
C32 N1 1.452(2) yes
C32 H321 1.000 no
C32 H322 1.000 no
N1 C33 1.391(2) yes
N1 C40 1.397(2) yes
C33 C34 1.486(2) yes
C33 O3 1.209(2) yes
C34 C35 1.378(3) yes
C34 C39 1.384(3) yes
C35 C36 1.385(3) yes
C35 H351 1.000 no
C36 C37 1.383(4) yes
C36 H361 1.000 no
C37 C38 1.390(4) yes
C37 H371 1.000 no
C38 C39 1.384(3) yes
C38 H381 1.000 no
C39 C40 1.480(3) yes
C40 O4 1.213(2) yes
O5 H1 0.87(3) no
O6 C41 1.4337(19) yes
C41 C42 1.504(2) yes
C41 H411 1.000 no
C41 H412 1.000 no
C42 O7 1.430(2) yes
C42 H421 1.000 no
C42 H422 1.000 no
O7 C43 1.4157(19) yes
C43 C44 1.509(2) yes
C43 H431 1.000 no
C43 H432 1.000 no
C44 N2 1.458(2) yes
C44 H441 1.000 no
C44 H442 1.000 no
N2 C45 1.391(2) yes
N2 C52 1.399(2) yes
C45 C46 1.489(2) yes
C45 O8 1.208(2) yes
C46 C47 1.382(3) yes
C46 C51 1.382(2) yes
C47 C48 1.392(3) yes
C47 H471 1.000 no
C48 C49 1.384(3) yes
C48 H481 1.000 no
C49 C50 1.393(3) yes
C49 H491 1.000 no
C50 C51 1.387(2) yes
C50 H501 1.000 no
C51 C52 1.487(2) yes
C52 O9 1.210(2) yes
O10 H2 0.92(3) no

loop_
_geom_contact_atom_site_label_1
_geom_contact_atom_site_label_2
_geom_contact_distance
_geom_contact_publ_flag
O1 O10 2.8901(15) yes
O6 O5 2.9227(16) yes

loop_
_geom_hbond_atom_site_label_D
_geom_hbond_atom_site_label_H
_geom_hbond_atom_site_label_A
_geom_hbond_distance_DH
_geom_hbond_distance_HA
_geom_hbond_distance_DA
_geom_hbond_angle_DHA
_geom_hbond_publ_flag
O5 H1 O1 0.87(3) 1.95(3) 2.8004(16) 166(2) yes
O10 H2 O6 0.92(3) 1.81(3) 2.7028(16) 163(2) yes
